data_7059338
loop_
_publ_author_name
'Tian, Yuan'
'Wang, Xiu-Li'
'Luan, Jian'
'Lin, Hong-Yan'
'Chang, Zhi-Han'
'Wang, Xiang'
'Liu, Guo-Cheng'

_publ_section_title
;
 CNTs synthesized with polyoxometalate-based metal--organic compounds as
 catalyst precursors via the CVD method and their adsorption performance
 towards organic dyes
;
_journal_issue 14
_journal_name_full 'New Journal of Chemistry'
_journal_page_first 5508
_journal_page_last 5512
_journal_paper_doi 10.1039/C9NJ06331E
_journal_volume 44
_journal_year 2020
_chemical_formula_sum 'C15 H20 Ag Mo12 N10 O42 P'
_chemical_formula_weight 2302.53
_space_group_crystal_system monoclinic
_space_group_IT_number 14
_space_group_name_Hall '-P 2ybc'
_space_group_name_H-M_alt 'P 1 21/c 1'
_atom_sites_solution_hydrogens mixed
_audit_creation_method SHELXL-2017/1
_audit_update_record
;
2020-02-16 deposited with the CCDC.	2020-02-26 downloaded from the CCDC.
;
_cell_angle_alpha 90
_cell_angle_beta 90.0270(10)
_cell_angle_gamma 90
_cell_formula_units_Z 4
_cell_length_a 13.0834(6)
_cell_length_b 13.2670(6)
_cell_length_c 27.2938(12)
_cell_measurement_reflns_used 9899
_cell_measurement_temperature 293(2)
_cell_measurement_theta_max 28.317
_cell_measurement_theta_min 1.492
_cell_volume 4737.6(4)
_computing_cell_refinement 'Bruker SAINT'
_computing_data_reduction 'Bruker SAINT'
_computing_molecular_graphics 'Bruker SHELXTL'
_computing_publication_material 'Bruker SHELXTL'
_computing_structure_refinement 'SHELXL-2017/1 (Sheldrick, 2017)'
_computing_structure_solution 'XT, VERSION 2014/5'
_diffrn_ambient_temperature 293(2)
_diffrn_measured_fraction_theta_full 1.000
_diffrn_measured_fraction_theta_max 0.999
_diffrn_measurement_device_type 'Bruker APEX-II CCD'
_diffrn_measurement_method '\f & \w scans'
_diffrn_radiation_type MoK\a
_diffrn_radiation_wavelength 0.71073
_diffrn_reflns_av_R_equivalents 0.0309
_diffrn_reflns_av_unetI/netI 0.0352
_diffrn_reflns_Laue_measured_fraction_full 1.000
_diffrn_reflns_Laue_measured_fraction_max 0.999
_diffrn_reflns_limit_h_max 17
_diffrn_reflns_limit_h_min -17
_diffrn_reflns_limit_k_max 17
_diffrn_reflns_limit_k_min -16
_diffrn_reflns_limit_l_max 36
_diffrn_reflns_limit_l_min -24
_diffrn_reflns_number 34554
_diffrn_reflns_point_group_measured_fraction_full 1.000
_diffrn_reflns_point_group_measured_fraction_max 0.999
_diffrn_reflns_theta_full 25.242
_diffrn_reflns_theta_max 28.317
_diffrn_reflns_theta_min 1.492
_exptl_absorpt_coefficient_mu 3.623
_exptl_absorpt_correction_T_max 0.688
_exptl_absorpt_correction_T_min 0.630
_exptl_absorpt_correction_type multi-scan
_exptl_absorpt_process_details
;
SADABS-2016/2 - Bruker AXS area detector scaling and absorption correction
;
_exptl_crystal_colour yellow
_exptl_crystal_density_diffrn 3.228
_exptl_crystal_description blcok
_exptl_crystal_F_000 4328
_exptl_crystal_size_max 0.160
_exptl_crystal_size_mid 0.160
_exptl_crystal_size_min 0.150
_refine_diff_density_max 1.039
_refine_diff_density_min -1.418
_refine_diff_density_rms 0.132
_refine_ls_extinction_method none
_refine_ls_goodness_of_fit_ref 1.014
_refine_ls_hydrogen_treatment constr
_refine_ls_matrix_type full
_refine_ls_number_parameters 743
_refine_ls_number_reflns 11786
_refine_ls_number_restraints 6
_refine_ls_restrained_S_all 1.016
_refine_ls_R_factor_all 0.0382
_refine_ls_R_factor_gt 0.0284
_refine_ls_shift/su_max 0.002
_refine_ls_shift/su_mean 0.000
_refine_ls_structure_factor_coef Fsqd
_refine_ls_weighting_details 'w=1/[\s^2^(Fo^2^)+(0.0236P)^2^+7.6777P] where P=(Fo^2^+2Fc^2^)/3'
_refine_ls_weighting_scheme calc
_refine_ls_wR_factor_gt 0.0592
_refine_ls_wR_factor_ref 0.0625
_reflns_Friedel_coverage 0.000
_reflns_number_gt 9883
_reflns_number_total 11786
_reflns_threshold_expression 'I > 2\s(I)'
_cod_data_source_file c9nj06331e2.cif
_cod_data_source_block 2
_cod_depositor_comments
;Adding full bibliography for 7059337--7059340.cif.

 Adding full bibliography for 7059337--7059340.cif.
;
_cod_original_sg_symbol_H-M 'P 21/c'
_cod_database_code 7059338
_shelx_shelxl_version_number 2017/1
_shelx_space_group_comment
;
The symmetry employed for this shelxl refinement is uniquely defined
by the following loop, which should always be used as a source of
symmetry information in preference to the above space-group names.
They are only intended as comments.
;
_shelx_estimated_absorpt_t_min 0.595
_shelx_estimated_absorpt_t_max 0.612

loop_
_space_group_symop_operation_xyz
'x, y, z'
'-x, y+1/2, -z+1/2'
'-x, -y, -z'
'x, -y-1/2, z-1/2'

loop_
_atom_site_label
_atom_site_type_symbol
_atom_site_fract_x
_atom_site_fract_y
_atom_site_fract_z
_atom_site_U_iso_or_equiv
_atom_site_adp_type
_atom_site_occupancy
_atom_site_site_symmetry_order
_atom_site_calc_flag
_atom_site_refinement_flags_posn
_atom_site_refinement_flags_adp
_atom_site_refinement_flags_occupancy
_atom_site_disorder_assembly
_atom_site_disorder_group
Ag1 Ag 0.2243(2) 1.25347(8) -0.04233(3) 0.0687(5) Uani 0.659(4) 1 d . U P A 1
Ag1' Ag 0.2888(3) 1.2230(3) -0.04715(10) 0.0725(11) Uani 0.341(4) 1 d . U P A 2
O1W O 0.1775(5) 1.4111(6) -0.0816(3) 0.071(2) Uani 0.659(4) 1 d . . P A 1
H1WA H 0.118652 1.418672 -0.094264 0.085 Uiso 0.659(4) 1 d R U P A 1
H1WB H 0.213162 1.462362 -0.089064 0.085 Uiso 0.659(4) 1 d R U P A 1
O1W' O 0.2042(11) 1.3811(13) -0.0613(7) 0.071(2) Uani 0.341(4) 1 d . . P A 2
H1WC H 0.228049 1.409548 -0.035835 0.085 Uiso 0.341(4) 1 d R U P A 2
H1WD H 0.155259 1.346858 -0.073225 0.085 Uiso 0.341(4) 1 d R U P A 2
P1 P 0.30191(7) 0.79905(7) 0.13304(3) 0.01383(18) Uani 1 1 d . . . . .
Mo1 Mo 0.44124(3) 0.84106(3) 0.02272(2) 0.02259(8) Uani 1 1 d . . . . .
Mo2 Mo 0.27290(3) 0.64440(3) 0.02854(2) 0.02113(7) Uani 1 1 d . . . . .
Mo3 Mo 0.49928(3) 0.63360(3) 0.09191(2) 0.02173(8) Uani 1 1 d . . . . .
Mo4 Mo 0.49837(3) 0.98378(3) 0.13570(2) 0.02107(8) Uani 1 1 d . . . . .
Mo5 Mo 0.08046(3) 0.83939(3) 0.05951(2) 0.02080(7) Uani 1 1 d . . . . .
Mo6 Mo 0.25580(3) 1.02886(2) 0.06925(2) 0.02213(8) Uani 1 1 d . . . . .
Mo7 Mo 0.10699(3) 0.61060(3) 0.13771(2) 0.02113(8) Uani 1 1 d . . . . .
Mo8 Mo 0.52220(3) 0.77508(3) 0.20853(2) 0.02108(7) Uani 1 1 d . . . . .
Mo9 Mo 0.16440(3) 0.74153(3) 0.24196(2) 0.02032(7) Uani 1 1 d . . . . .
Mo10 Mo 0.34850(2) 0.95667(2) 0.23695(2) 0.01911(7) Uani 1 1 d . . . . .
Mo11 Mo 0.33301(3) 0.56872(3) 0.19637(2) 0.02140(8) Uani 1 1 d . . . . .
Mo12 Mo 0.10539(3) 0.96685(3) 0.16687(2) 0.01997(7) Uani 1 1 d . . . . .
O1 O 0.2603(2) 1.1343(2) 0.03520(11) 0.0290(7) Uani 1 1 d . . . . .
O2 O 0.1657(2) 1.06325(19) 0.11890(10) 0.0228(6) Uani 1 1 d . . . . .
O3 O 0.2105(2) 0.5238(2) 0.16769(10) 0.0238(6) Uani 1 1 d . . . . .
O4 O 0.3687(2) 0.4638(2) 0.22533(11) 0.0306(7) Uani 1 1 d . . . . .
O5 O 0.45724(19) 0.8601(2) 0.25279(9) 0.0206(6) Uani 1 1 d . . . . .
O6 O 0.0262(2) 1.0473(2) 0.19594(11) 0.0280(7) Uani 1 1 d . . . . .
O7 O 0.0927(2) 0.7423(2) 0.29311(11) 0.0307(7) Uani 1 1 d . . . . .
O8 O 0.3591(2) 0.7457(2) -0.00705(10) 0.0243(6) Uani 1 1 d . . . . .
O9 O 0.6253(2) 0.7386(2) 0.24025(11) 0.0270(6) Uani 1 1 d . . . . .
O10 O 0.5796(2) 1.0796(2) 0.12733(11) 0.0299(7) Uani 1 1 d . . . . .
O11 O 0.5921(2) 0.5476(2) 0.08393(11) 0.0320(7) Uani 1 1 d . . . . .
O12 O 0.0149(2) 0.5253(2) 0.12570(12) 0.0325(7) Uani 1 1 d . . . . .
O13 O 0.3411(2) 1.0198(2) 0.29020(10) 0.0295(7) Uani 1 1 d . . . . .
O14 O 0.0268(2) 0.9187(2) 0.11511(10) 0.0223(6) Uani 1 1 d . . . . .
O15 O 0.3701(2) 1.0384(2) 0.10965(10) 0.0224(6) Uani 1 1 d . . . . .
O16 O 0.0618(2) 0.7239(2) 0.10455(10) 0.0237(6) Uani 1 1 d . . . . .
O17 O 0.3966(2) 0.5826(2) 0.04392(10) 0.0243(6) Uani 1 1 d . . . . .
O18 O 0.1401(2) 0.9581(2) 0.03752(10) 0.0241(6) Uani 1 1 d . . . . .
O19 O 0.0976(2) 0.8514(2) 0.20331(10) 0.0222(6) Uani 1 1 d . . . . .
O20 O 0.5440(2) 0.7088(2) 0.14383(10) 0.0232(6) Uani 1 1 d . . . . .
O21 O -0.0259(2) 0.8321(2) 0.02546(11) 0.0299(7) Uani 1 1 d . . . . .
O22 O 0.1727(2) 0.7560(2) 0.02728(10) 0.0226(6) Uani 1 1 d . . . . .
O23 O 0.2317(2) 0.9965(2) 0.20390(10) 0.0224(6) Uani 1 1 d . . . . .
O24 O 0.5752(2) 0.8936(2) 0.17426(10) 0.0216(6) Uani 1 1 d . . . . .
O25 O 0.3395(2) 0.9352(2) 0.03088(10) 0.0241(6) Uani 1 1 d . . . . .
O26 O 0.4384(2) 1.02912(19) 0.20049(10) 0.0224(6) Uani 1 1 d . . . . .
O27 O 0.1991(2) 0.5939(2) 0.07931(10) 0.0239(6) Uani 1 1 d . . . . .
O28 O 0.5074(2) 0.9102(2) 0.07980(10) 0.0252(6) Uani 1 1 d . . . . .
O29 O 0.2445(2) 0.6282(2) 0.24870(10) 0.0229(6) Uani 1 1 d . . . . .
O30 O 0.22113(19) 0.87472(18) 0.11521(9) 0.0168(5) Uani 1 1 d . . . . .
O31 O 0.2623(2) 0.8350(2) 0.25525(10) 0.0228(6) Uani 1 1 d . . . . .
O32 O 0.24969(19) 0.71691(18) 0.16354(9) 0.0168(5) Uani 1 1 d . . . . .
O33 O 0.0737(2) 0.6560(2) 0.19906(10) 0.0235(6) Uani 1 1 d . . . . .
O34 O 0.2348(2) 0.5756(2) -0.02008(11) 0.0315(7) Uani 1 1 d . . . . .
O35 O 0.5100(2) 0.8847(2) -0.02417(11) 0.0337(7) Uani 1 1 d . . . . .
O36 O 0.35521(19) 0.75090(18) 0.08872(9) 0.0170(5) Uani 1 1 d . . . . .
O37 O 0.38122(19) 0.85378(18) 0.16442(9) 0.0166(5) Uani 1 1 d . . . . .
O38 O 0.4314(2) 0.6689(2) 0.21910(10) 0.0226(6) Uani 1 1 d . . . . .
O39 O 0.4082(2) 0.5657(2) 0.13902(10) 0.0240(6) Uani 1 1 d . . . . .
O40 O 0.5335(2) 0.7290(2) 0.04402(10) 0.0238(6) Uani 1 1 d . . . . .
N1 N 0.2239(3) 1.1151(3) -0.09441(14) 0.0412(10) Uani 1 1 d . . . . .
N2 N 0.2265(3) 1.0282(4) -0.06980(15) 0.0451(11) Uani 1 1 d . . . . .
N3 N 0.2049(3) 0.9580(3) -0.10205(15) 0.0367(9) Uani 1 1 d . . . . .
N4 N 0.1875(3) 0.9912(3) -0.14701(14) 0.0337(9) Uani 1 1 d . . . . .
N5 N 0.1266(3) 1.2793(3) -0.25760(16) 0.0436(11) Uani 1 1 d . . . . .
H5B H 0.108801 1.317640 -0.281555 0.052 Uiso 1 1 calc R U . . .
N6 N -0.1626(4) 0.6464(4) -0.03234(17) 0.0552(13) Uani 1 1 d . . . . .
N7 N -0.0614(4) 0.6525(3) -0.03201(17) 0.0530(12) Uani 1 1 d . . . . .
N8 N -0.0359(3) 0.6832(3) -0.07641(14) 0.0369(9) Uani 1 1 d . . . . .
N9 N -0.1149(3) 0.6977(3) -0.10617(14) 0.0365(9) Uani 1 1 d . . . . .
N10 N -0.5020(4) 0.6862(4) -0.11454(19) 0.0542(13) Uani 1 1 d . . . . .
H10A H -0.565846 0.687391 -0.122066 0.065 Uiso 1 1 calc R U . . .
C1 C 0.1499(4) 1.3224(4) -0.2148(2) 0.0461(13) Uani 1 1 d . . . . .
H1A H 0.147490 1.392099 -0.211387 0.055 Uiso 1 1 calc R U . . .
C2 C 0.1778(4) 1.2623(4) -0.17544(19) 0.0385(11) Uani 1 1 d . . . . .
H2A H 0.194822 1.290828 -0.145399 0.046 Uiso 1 1 calc R U . . .
C3 C 0.1796(3) 1.1584(3) -0.18198(16) 0.0278(9) Uani 1 1 d . . . . .
C4 C 0.1557(3) 1.1176(4) -0.22814(17) 0.0318(10) Uani 1 1 d . . . . .
H4A H 0.158088 1.048246 -0.233102 0.038 Uiso 1 1 calc R U . . .
C5 C 0.1294(4) 1.1797(4) -0.26512(18) 0.0385(11) Uani 1 1 d . . . . .
H5A H 0.113197 1.153368 -0.295748 0.046 Uiso 1 1 calc R U . . .
C6 C 0.1991(3) 1.0901(3) -0.14151(16) 0.0294(10) Uani 1 1 d . . . . .
C7 C 0.1926(4) 0.8516(4) -0.0892(2) 0.0454(13) Uani 1 1 d . . . . .
H7A H 0.219688 0.839635 -0.056660 0.054 Uiso 1 1 calc R U . . .
H7B H 0.230511 0.810118 -0.112167 0.054 Uiso 1 1 calc R U . . .
C8 C 0.0810(4) 0.8233(4) -0.09070(17) 0.0352(11) Uani 1 1 d . . . . .
H8A H 0.050460 0.848613 -0.120665 0.042 Uiso 1 1 calc R U . . .
H8B H 0.045809 0.854062 -0.063235 0.042 Uiso 1 1 calc R U . . .
C9 C 0.0683(4) 0.7093(4) -0.08839(19) 0.0417(12) Uani 1 1 d . . . . .
H9A H 0.086390 0.680060 -0.119771 0.050 Uiso 1 1 calc R U . . .
H9B H 0.113977 0.681892 -0.063774 0.050 Uiso 1 1 calc R U . . .
C10 C -0.1924(4) 0.6734(3) -0.07762(18) 0.0386(11) Uani 1 1 d . . . . .
C11 C -0.3009(4) 0.6778(3) -0.09195(18) 0.0373(11) Uani 1 1 d . . . . .
C12 C -0.3734(4) 0.6408(3) -0.0597(2) 0.0455(13) Uani 1 1 d . . . . .
H12A H -0.353086 0.612328 -0.030171 0.055 Uiso 1 1 calc R U . . .
C13 C -0.4737(5) 0.6460(4) -0.0712(2) 0.0524(15) Uani 1 1 d . . . . .
H13A H -0.522802 0.622135 -0.049482 0.063 Uiso 1 1 calc R U . . .
C14 C -0.4337(5) 0.7246(5) -0.1465(2) 0.0569(16) Uani 1 1 d . . . . .
H14A H -0.455721 0.752945 -0.175817 0.068 Uiso 1 1 calc R U . . .
C15 C -0.3328(4) 0.7215(4) -0.1356(2) 0.0461(13) Uani 1 1 d . . . . .
H15A H -0.285166 0.748468 -0.157245 0.055 Uiso 1 1 calc R U . . .
O2W O 0.2960(3) 0.6399(4) 0.86529(16) 0.0739(14) Uani 1 1 d . . . . .
H2WA H 0.264272 0.604123 0.844370 0.089 Uiso 1 1 d R U . . .
H2WB H 0.283942 0.615349 0.893470 0.089 Uiso 1 1 d R U . . .

loop_
_atom_site_aniso_label
_atom_site_aniso_U_11
_atom_site_aniso_U_22
_atom_site_aniso_U_33
_atom_site_aniso_U_23
_atom_site_aniso_U_13
_atom_site_aniso_U_12
Ag1 0.1145(14) 0.0544(5) 0.0372(4) -0.0150(4) 0.0072(5) -0.0019(6)
Ag1' 0.082(2) 0.0705(16) 0.0651(12) 0.0089(11) -0.0288(12) -0.0323(15)
O1W 0.040(4) 0.078(6) 0.095(7) -0.031(5) -0.035(3) 0.006(3)
O1W' 0.040(4) 0.078(6) 0.095(7) -0.031(5) -0.035(3) 0.006(3)
P1 0.0138(4) 0.0129(4) 0.0149(4) 0.0005(4) -0.0014(3) 0.0003(3)
Mo1 0.02838(19) 0.02085(17) 0.01853(17) 0.00122(14) 0.00456(14) -0.00013(14)
Mo2 0.02374(17) 0.01957(16) 0.02007(17) -0.00533(14) -0.00349(13) 0.00220(13)
Mo3 0.01985(17) 0.02077(17) 0.02457(18) -0.00172(14) -0.00018(13) 0.00553(13)
Mo4 0.02003(17) 0.02097(17) 0.02222(17) 0.00046(14) 0.00105(13) -0.00643(13)
Mo5 0.02022(17) 0.02031(16) 0.02187(17) -0.00377(14) -0.00713(13) 0.00313(13)
Mo6 0.02603(18) 0.01530(16) 0.02507(18) 0.00367(14) -0.00153(14) 0.00134(13)
Mo7 0.01817(16) 0.01898(16) 0.02622(18) -0.00122(14) -0.00383(13) -0.00396(13)
Mo8 0.01675(16) 0.02247(17) 0.02402(17) 0.00064(14) -0.00547(13) 0.00075(13)
Mo9 0.01884(16) 0.02175(17) 0.02038(17) 0.00056(14) 0.00219(13) -0.00395(13)
Mo10 0.01898(16) 0.02000(16) 0.01834(16) -0.00359(13) -0.00147(12) -0.00253(13)
Mo11 0.01911(16) 0.01819(16) 0.02690(18) 0.00751(14) -0.00232(13) 0.00127(13)
Mo12 0.01900(16) 0.01936(16) 0.02157(17) -0.00425(14) -0.00177(13) 0.00503(13)
O1 0.0371(17) 0.0188(14) 0.0310(16) 0.0044(12) -0.0040(13) 0.0015(12)
O2 0.0237(14) 0.0166(13) 0.0281(15) -0.0013(12) -0.0021(12) 0.0038(11)
O3 0.0219(14) 0.0188(13) 0.0308(16) 0.0035(12) -0.0063(12) -0.0004(11)
O4 0.0264(16) 0.0268(15) 0.0386(18) 0.0112(14) -0.0070(13) 0.0033(12)
O5 0.0177(13) 0.0253(14) 0.0189(13) -0.0016(11) -0.0035(10) -0.0012(11)
O6 0.0240(15) 0.0274(15) 0.0327(16) -0.0090(13) -0.0019(12) 0.0094(12)
O7 0.0256(16) 0.0375(17) 0.0291(16) 0.0010(14) 0.0064(13) -0.0057(13)
O8 0.0327(16) 0.0227(14) 0.0175(14) -0.0026(12) -0.0004(12) 0.0035(12)
O9 0.0191(14) 0.0313(16) 0.0306(16) 0.0015(13) -0.0066(12) 0.0015(12)
O10 0.0256(15) 0.0306(16) 0.0334(17) 0.0019(14) 0.0021(13) -0.0098(13)
O11 0.0271(16) 0.0290(16) 0.0398(18) -0.0066(14) -0.0006(13) 0.0103(13)
O12 0.0259(16) 0.0269(16) 0.0448(19) -0.0020(14) -0.0087(14) -0.0085(13)
O13 0.0339(17) 0.0310(16) 0.0236(15) -0.0093(13) -0.0002(13) -0.0028(13)
O14 0.0209(14) 0.0228(14) 0.0233(14) -0.0044(12) -0.0030(11) 0.0038(11)
O15 0.0223(14) 0.0203(13) 0.0247(15) 0.0007(12) -0.0010(11) -0.0027(11)
O16 0.0239(15) 0.0228(14) 0.0244(15) -0.0008(12) -0.0029(11) 0.0002(12)
O17 0.0268(15) 0.0198(14) 0.0263(15) -0.0047(12) -0.0020(12) 0.0062(11)
O18 0.0273(15) 0.0222(14) 0.0229(14) 0.0017(12) -0.0068(12) 0.0013(12)
O19 0.0177(14) 0.0230(14) 0.0257(15) -0.0007(12) -0.0010(11) -0.0004(11)
O20 0.0200(14) 0.0242(14) 0.0254(15) -0.0001(12) -0.0018(11) -0.0012(11)
O21 0.0262(16) 0.0303(16) 0.0332(17) -0.0044(14) -0.0125(13) 0.0034(13)
O22 0.0255(15) 0.0207(14) 0.0218(14) -0.0011(12) -0.0045(11) 0.0028(11)
O23 0.0214(14) 0.0217(14) 0.0241(14) -0.0020(12) -0.0032(11) -0.0009(11)
O24 0.0175(13) 0.0244(14) 0.0231(14) 0.0005(12) -0.0033(11) -0.0047(11)
O25 0.0292(15) 0.0225(14) 0.0205(14) 0.0007(12) -0.0020(12) 0.0001(12)
O26 0.0230(14) 0.0197(13) 0.0245(15) -0.0021(12) 0.0022(11) -0.0045(11)
O27 0.0262(15) 0.0192(14) 0.0263(15) -0.0030(12) -0.0026(12) 0.0021(11)
O28 0.0247(15) 0.0238(14) 0.0271(15) 0.0010(12) 0.0003(12) -0.0004(12)
O29 0.0227(14) 0.0246(14) 0.0214(14) 0.0065(12) 0.0004(11) -0.0005(11)
O30 0.0174(13) 0.0152(12) 0.0176(13) -0.0005(10) -0.0021(10) 0.0020(10)
O31 0.0201(14) 0.0238(14) 0.0245(15) 0.0012(12) -0.0007(11) -0.0024(11)
O32 0.0171(13) 0.0144(12) 0.0189(13) 0.0039(10) -0.0019(10) -0.0005(10)
O33 0.0179(14) 0.0240(14) 0.0284(15) 0.0007(12) 0.0002(11) -0.0029(11)
O34 0.0384(18) 0.0290(16) 0.0273(16) -0.0116(13) -0.0069(13) 0.0035(13)
O35 0.0409(18) 0.0340(17) 0.0260(16) 0.0020(14) 0.0089(14) -0.0035(14)
O36 0.0191(13) 0.0149(12) 0.0170(13) -0.0016(10) -0.0002(10) 0.0008(10)
O37 0.0155(13) 0.0152(12) 0.0191(13) 0.0003(11) -0.0030(10) -0.0025(10)
O38 0.0225(14) 0.0215(14) 0.0240(14) 0.0017(12) -0.0024(11) -0.0026(11)
O39 0.0247(15) 0.0205(14) 0.0268(15) 0.0000(12) -0.0016(12) 0.0007(12)
O40 0.0237(15) 0.0253(14) 0.0223(14) -0.0013(12) 0.0045(11) 0.0044(12)
N1 0.040(2) 0.057(3) 0.027(2) 0.004(2) -0.0009(18) -0.007(2)
N2 0.041(2) 0.063(3) 0.031(2) 0.009(2) -0.0026(19) -0.005(2)
N3 0.028(2) 0.046(2) 0.036(2) 0.012(2) -0.0016(17) 0.0065(18)
N4 0.027(2) 0.041(2) 0.033(2) 0.0116(18) -0.0008(16) 0.0068(17)
N5 0.039(2) 0.047(3) 0.044(3) 0.027(2) -0.0031(19) 0.004(2)
N6 0.074(4) 0.054(3) 0.038(3) 0.013(2) -0.008(2) -0.022(3)
N7 0.071(3) 0.043(3) 0.045(3) 0.012(2) -0.016(2) -0.011(2)
N8 0.048(3) 0.031(2) 0.031(2) -0.0014(18) -0.0091(18) 0.0038(18)
N9 0.041(2) 0.036(2) 0.032(2) -0.0075(18) -0.0081(18) 0.0069(18)
N10 0.041(3) 0.059(3) 0.063(3) -0.029(3) 0.004(2) 0.002(2)
C1 0.037(3) 0.033(3) 0.069(4) 0.007(3) 0.010(3) 0.005(2)
C2 0.036(3) 0.035(3) 0.045(3) -0.004(2) 0.002(2) 0.000(2)
C3 0.018(2) 0.038(2) 0.028(2) 0.0037(19) 0.0034(16) 0.0009(17)
C4 0.030(2) 0.032(2) 0.033(2) 0.001(2) 0.0038(19) 0.0033(19)
C5 0.035(3) 0.050(3) 0.030(2) 0.006(2) -0.001(2) -0.002(2)
C6 0.020(2) 0.040(3) 0.028(2) 0.002(2) 0.0034(17) 0.0041(18)
C7 0.037(3) 0.049(3) 0.051(3) 0.019(3) -0.002(2) 0.007(2)
C8 0.036(3) 0.041(3) 0.029(2) 0.007(2) -0.0045(19) 0.007(2)
C9 0.042(3) 0.044(3) 0.039(3) -0.001(2) -0.010(2) 0.010(2)
C10 0.052(3) 0.027(2) 0.036(3) -0.008(2) -0.001(2) -0.005(2)
C11 0.049(3) 0.024(2) 0.039(3) -0.014(2) 0.004(2) -0.005(2)
C12 0.064(4) 0.023(2) 0.050(3) -0.009(2) 0.012(3) -0.006(2)
C13 0.057(4) 0.038(3) 0.062(4) -0.020(3) 0.021(3) -0.007(3)
C14 0.056(4) 0.073(4) 0.042(3) -0.016(3) -0.004(3) 0.000(3)
C15 0.045(3) 0.051(3) 0.042(3) -0.014(3) 0.007(2) -0.010(3)
O2W 0.058(3) 0.106(4) 0.058(3) -0.032(3) -0.008(2) 0.019(3)

loop_
_atom_type_symbol
_atom_type_description
_atom_type_scat_dispersion_real
_atom_type_scat_dispersion_imag
_atom_type_scat_source
C C 0.0033 0.0016 'International Tables Vol C Tables 4.2.6.8 and 6.1.1.4'
H H 0.0000 0.0000 'International Tables Vol C Tables 4.2.6.8 and 6.1.1.4'
Ag Ag -0.8971 1.1015 'International Tables Vol C Tables 4.2.6.8 and 6.1.1.4'
Mo Mo -1.6832 0.6857 'International Tables Vol C Tables 4.2.6.8 and 6.1.1.4'
N N 0.0061 0.0033 'International Tables Vol C Tables 4.2.6.8 and 6.1.1.4'
O O 0.0106 0.0060 'International Tables Vol C Tables 4.2.6.8 and 6.1.1.4'
P P 0.1023 0.0942 'International Tables Vol C Tables 4.2.6.8 and 6.1.1.4'

loop_
_geom_angle_atom_site_label_1
_geom_angle_atom_site_label_2
_geom_angle_atom_site_label_3
_geom_angle
_geom_angle_site_symmetry_1
_geom_angle_site_symmetry_3
_geom_angle_publ_flag
N1 Ag1 O1W 114.2(2) . . ?
N1 Ag1 N6 153.60(16) . 3_575 ?
O1W Ag1 N6 79.9(2) . 3_575 ?
N1 Ag1' O1W' 108.0(4) . . ?
N1 Ag1' O40 126.1(3) . 3_675 ?
N1 Ag1' O1 99.54(14) . . ?
O1W' Ag1' O1 118.3(5) . . ?
O40 Ag1' O1 103.32(12) 3_675 . ?
Ag1 O1W H1WA 120.7 . . ?
Ag1 O1W H1WB 131.1 . . ?
H1WA O1W H1WB 107.7 . . ?
Ag1' O1W' H1WC 95.0 . . ?
Ag1' O1W' H1WD 86.6 . . ?
H1WC O1W' H1WD 145.7 . . ?
O37 P1 O32 109.64(15) . . ?
O37 P1 O36 109.31(14) . . ?
O32 P1 O36 109.56(14) . . ?
O37 P1 O30 109.50(14) . . ?
O32 P1 O30 109.26(14) . . ?
O36 P1 O30 109.56(14) . . ?
O35 Mo1 O25 104.32(14) . . ?
O35 Mo1 O8 102.35(14) . . ?
O25 Mo1 O8 95.59(12) . . ?
O35 Mo1 O40 98.97(14) . . ?
O25 Mo1 O40 154.95(11) . . ?
O8 Mo1 O40 88.25(12) . . ?
O35 Mo1 O28 101.81(14) . . ?
O25 Mo1 O28 84.70(12) . . ?
O8 Mo1 O28 154.96(12) . . ?
O40 Mo1 O28 81.60(11) . . ?
O35 Mo1 O36 170.53(12) . . ?
O25 Mo1 O36 84.79(10) . . ?
O8 Mo1 O36 73.77(10) . . ?
O40 Mo1 O36 72.50(10) . . ?
O28 Mo1 O36 81.34(10) . . ?
O34 Mo2 O27 104.10(14) . . ?
O34 Mo2 O17 101.29(13) . . ?
O27 Mo2 O17 97.34(12) . . ?
O34 Mo2 O22 101.31(13) . . ?
O27 Mo2 O22 86.37(12) . . ?
O17 Mo2 O22 155.44(11) . . ?
O34 Mo2 O8 98.51(13) . . ?
O27 Mo2 O8 156.26(11) . . ?
O17 Mo2 O8 85.14(12) . . ?
O22 Mo2 O8 82.13(11) . . ?
O34 Mo2 O36 169.13(12) . . ?
O27 Mo2 O36 86.22(10) . . ?
O17 Mo2 O36 73.58(10) . . ?
O22 Mo2 O36 82.50(10) . . ?
O8 Mo2 O36 71.77(10) . . ?
O11 Mo3 O20 103.89(14) . . ?
O11 Mo3 O40 101.28(13) . . ?
O20 Mo3 O40 95.47(12) . . ?
O11 Mo3 O39 102.20(13) . . ?
O20 Mo3 O39 86.39(12) . . ?
O40 Mo3 O39 155.25(11) . . ?
O11 Mo3 O17 99.86(13) . . ?
O20 Mo3 O17 155.37(11) . . ?
O40 Mo3 O17 86.09(12) . . ?
O39 Mo3 O17 82.32(12) . . ?
O11 Mo3 O36 169.83(12) . . ?
O20 Mo3 O36 85.79(10) . . ?
O40 Mo3 O36 74.30(10) . . ?
O39 Mo3 O36 81.25(10) . . ?
O17 Mo3 O36 70.93(9) . . ?
O10 Mo4 O28 104.62(13) . . ?
O10 Mo4 O24 102.70(13) . . ?
O28 Mo4 O24 95.32(12) . . ?
O10 Mo4 O15 102.35(13) . . ?
O28 Mo4 O15 87.14(12) . . ?
O24 Mo4 O15 153.31(11) . . ?
O10 Mo4 O26 98.05(13) . . ?
O28 Mo4 O26 156.72(11) . . ?
O24 Mo4 O26 84.70(11) . . ?
O15 Mo4 O26 82.83(11) . . ?
O10 Mo4 O37 168.95(12) . . ?
O28 Mo4 O37 86.04(10) . . ?
O24 Mo4 O37 72.91(10) . . ?
O15 Mo4 O37 80.78(10) . . ?
O26 Mo4 O37 71.67(9) . . ?
O21 Mo5 O18 102.63(13) . . ?
O21 Mo5 O22 104.02(13) . . ?
O18 Mo5 O22 94.52(12) . . ?
O21 Mo5 O14 99.29(13) . . ?
O18 Mo5 O14 86.91(12) . . ?
O22 Mo5 O14 155.71(11) . . ?
O21 Mo5 O16 101.37(13) . . ?
O18 Mo5 O16 155.36(12) . . ?
O22 Mo5 O16 85.02(11) . . ?
O14 Mo5 O16 83.78(11) . . ?
O21 Mo5 O30 170.31(11) . . ?
O18 Mo5 O30 73.78(10) . . ?
O22 Mo5 O30 85.36(10) . . ?
O14 Mo5 O30 71.73(10) . . ?
O16 Mo5 O30 81.64(10) . . ?
O1 Mo6 O2 102.83(13) . . ?
O1 Mo6 O15 104.04(13) . . ?
O2 Mo6 O15 93.51(12) . . ?
O1 Mo6 O25 102.26(13) . . ?
O2 Mo6 O25 154.48(11) . . ?
O15 Mo6 O25 84.87(12) . . ?
O1 Mo6 O18 100.36(13) . . ?
O2 Mo6 O18 87.14(12) . . ?
O15 Mo6 O18 154.78(11) . . ?
O25 Mo6 O18 83.85(11) . . ?
O1 Mo6 O30 171.08(12) . . ?
O2 Mo6 O30 73.27(10) . . ?
O15 Mo6 O30 84.37(10) . . ?
O25 Mo6 O30 81.22(10) . . ?
O18 Mo6 O30 71.67(10) . . ?
O12 Mo7 O33 103.21(14) . . ?
O12 Mo7 O16 102.81(14) . . ?
O33 Mo7 O16 95.96(12) . . ?
O12 Mo7 O3 100.43(13) . . ?
O33 Mo7 O3 88.63(12) . . ?
O16 Mo7 O3 154.56(12) . . ?
O12 Mo7 O27 101.57(14) . . ?
O33 Mo7 O27 154.59(12) . . ?
O16 Mo7 O27 83.87(11) . . ?
O3 Mo7 O27 81.47(11) . . ?
O12 Mo7 O32 171.88(12) . . ?
O33 Mo7 O32 74.23(10) . . ?
O16 Mo7 O32 85.20(10) . . ?
O3 Mo7 O32 71.96(10) . . ?
O27 Mo7 O32 80.45(10) . . ?
O9 Mo8 O5 101.99(13) . . ?
O9 Mo8 O38 102.38(13) . . ?
O5 Mo8 O38 93.78(12) . . ?
O9 Mo8 O24 101.20(13) . . ?
O5 Mo8 O24 89.18(11) . . ?
O38 Mo8 O24 155.05(12) . . ?
O9 Mo8 O20 102.42(13) . . ?
O5 Mo8 O20 155.38(11) . . ?
O38 Mo8 O20 84.00(11) . . ?
O24 Mo8 O20 83.10(11) . . ?
O9 Mo8 O37 171.44(11) . . ?
O5 Mo8 O37 73.44(10) . . ?
O38 Mo8 O37 85.30(10) . . ?
O24 Mo8 O37 71.82(10) . . ?
O20 Mo8 O37 81.95(10) . . ?
O7 Mo9 O31 102.90(13) . . ?
O7 Mo9 O29 103.85(13) . . ?
O31 Mo9 O29 97.81(12) . . ?
O7 Mo9 O19 100.95(13) . . ?
O31 Mo9 O19 85.17(12) . . ?
O29 Mo9 O19 153.63(11) . . ?
O7 Mo9 O33 99.05(13) . . ?
O31 Mo9 O33 155.98(12) . . ?
O29 Mo9 O33 86.18(12) . . ?
O19 Mo9 O33 81.19(11) . . ?
O7 Mo9 O32 170.29(12) . . ?
O31 Mo9 O32 86.78(10) . . ?
O29 Mo9 O32 73.58(10) . . ?
O19 Mo9 O32 80.47(10) . . ?
O33 Mo9 O32 71.57(10) . . ?
O13 Mo10 O26 104.35(13) . . ?
O13 Mo10 O23 103.36(13) . . ?
O26 Mo10 O23 96.71(12) . . ?
O13 Mo10 O5 100.21(13) . . ?
O26 Mo10 O5 89.82(12) . . ?
O23 Mo10 O5 153.09(11) . . ?
O13 Mo10 O31 98.69(13) . . ?
O26 Mo10 O31 156.19(11) . . ?
O23 Mo10 O31 83.59(11) . . ?
O5 Mo10 O31 80.17(11) . . ?
O13 Mo10 O37 171.82(12) . . ?
O26 Mo10 O37 74.81(10) . . ?
O23 Mo10 O37 84.81(10) . . ?
O5 Mo10 O37 71.72(10) . . ?
O31 Mo10 O37 81.53(10) . . ?
O4 Mo11 O39 103.56(14) . . ?
O4 Mo11 O3 99.86(13) . . ?
O39 Mo11 O3 95.44(12) . . ?
O4 Mo11 O38 103.49(13) . . ?
O39 Mo11 O38 86.14(12) . . ?
O3 Mo11 O38 155.54(11) . . ?
O4 Mo11 O29 98.78(13) . . ?
O39 Mo11 O29 157.02(11) . . ?
O3 Mo11 O29 85.91(12) . . ?
O38 Mo11 O29 83.46(11) . . ?
O4 Mo11 O32 168.47(12) . . ?
O39 Mo11 O32 86.78(10) . . ?
O3 Mo11 O32 73.71(10) . . ?
O38 Mo11 O32 82.04(10) . . ?
O29 Mo11 O32 71.54(10) . . ?
O6 Mo12 O19 103.88(13) . . ?
O6 Mo12 O14 103.60(13) . . ?
O19 Mo12 O14 95.42(12) . . ?
O6 Mo12 O23 98.47(13) . . ?
O19 Mo12 O23 86.29(12) . . ?
O14 Mo12 O23 156.73(11) . . ?
O6 Mo12 O2 98.42(13) . . ?
O19 Mo12 O2 156.43(11) . . ?
O14 Mo12 O2 86.57(12) . . ?
O23 Mo12 O2 82.95(11) . . ?
O6 Mo12 O30 170.19(12) . . ?
O19 Mo12 O30 85.89(10) . . ?
O14 Mo12 O30 74.22(10) . . ?
O23 Mo12 O30 82.78(10) . . ?
O2 Mo12 O30 72.01(9) . . ?
Mo6 O1 Ag1' 150.70(19) . . ?
Mo6 O2 Mo12 125.06(13) . . ?
Mo11 O3 Mo7 125.27(14) . . ?
Mo8 O5 Mo10 125.77(14) . . ?
Mo1 O8 Mo2 124.95(14) . . ?
Mo12 O14 Mo5 124.72(14) . . ?
Mo6 O15 Mo4 151.25(15) . . ?
Mo7 O16 Mo5 153.20(16) . . ?
Mo2 O17 Mo3 125.75(14) . . ?
Mo5 O18 Mo6 125.58(14) . . ?
Mo12 O19 Mo9 150.76(15) . . ?
Mo3 O20 Mo8 151.77(15) . . ?
Mo5 O22 Mo2 150.22(15) . . ?
Mo10 O23 Mo12 151.94(15) . . ?
Mo4 O24 Mo8 126.04(14) . . ?
Mo1 O25 Mo6 154.16(16) . . ?
Mo10 O26 Mo4 124.90(14) . . ?
Mo2 O27 Mo7 151.96(15) . . ?
Mo4 O28 Mo1 150.60(16) . . ?
Mo9 O29 Mo11 125.45(14) . . ?
P1 O30 Mo12 125.44(14) . . ?
P1 O30 Mo5 126.32(14) . . ?
Mo12 O30 Mo5 89.31(8) . . ?
P1 O30 Mo6 125.59(14) . . ?
Mo12 O30 Mo6 89.58(8) . . ?
Mo5 O30 Mo6 88.91(8) . . ?
Mo9 O31 Mo10 152.06(16) . . ?
P1 O32 Mo11 125.31(14) . . ?
P1 O32 Mo9 125.91(14) . . ?
Mo11 O32 Mo9 89.43(8) . . ?
P1 O32 Mo7 126.49(14) . . ?
Mo11 O32 Mo7 88.96(8) . . ?
Mo9 O32 Mo7 88.89(8) . . ?
Mo7 O33 Mo9 125.17(14) . . ?
P1 O36 Mo2 125.15(14) . . ?
P1 O36 Mo1 126.00(14) . . ?
Mo2 O36 Mo1 89.45(8) . . ?
P1 O36 Mo3 125.93(14) . . ?
Mo2 O36 Mo3 89.73(8) . . ?
Mo1 O36 Mo3 88.99(8) . . ?
P1 O37 Mo4 125.64(14) . . ?
P1 O37 Mo8 125.92(14) . . ?
Mo4 O37 Mo8 89.21(8) . . ?
P1 O37 Mo10 126.90(14) . . ?
Mo4 O37 Mo10 88.61(8) . . ?
Mo8 O37 Mo10 88.39(8) . . ?
Mo8 O38 Mo11 152.28(16) . . ?
Mo11 O39 Mo3 149.80(16) . . ?
Mo3 O40 Mo1 124.10(14) . . ?
Mo3 O40 Ag1' 112.57(14) . 3_675 ?
Mo1 O40 Ag1' 113.29(15) . 3_675 ?
N2 N1 C6 105.7(4) . . ?
N2 N1 Ag1' 105.6(3) . . ?
C6 N1 Ag1' 146.8(3) . . ?
N2 N1 Ag1 112.0(3) . . ?
C6 N1 Ag1 140.2(3) . . ?
N3 N2 N1 105.6(4) . . ?
N2 N3 N4 115.0(4) . . ?
N2 N3 C7 123.2(4) . . ?
N4 N3 C7 121.6(4) . . ?
N3 N4 C6 101.8(4) . . ?
C1 N5 C5 123.4(4) . . ?
C1 N5 H5B 118.3 . . ?
C5 N5 H5B 118.3 . . ?
N7 N6 C10 106.2(5) . . ?
N7 N6 Ag1 106.1(3) . 3_575 ?
C10 N6 Ag1 120.1(4) . 3_575 ?
N8 N7 N6 105.4(4) . . ?
N7 N8 N9 114.1(4) . . ?
N7 N8 C9 121.4(4) . . ?
N9 N8 C9 124.1(4) . . ?
C10 N9 N8 101.6(4) . . ?
C13 N10 C14 122.3(5) . . ?
C13 N10 H10A 118.9 . . ?
C14 N10 H10A 118.9 . . ?
N5 C1 C2 119.5(5) . . ?
N5 C1 H1A 120.3 . . ?
C2 C1 H1A 120.3 . . ?
C1 C2 C3 118.4(5) . . ?
C1 C2 H2A 120.8 . . ?
C3 C2 H2A 120.8 . . ?
C2 C3 C4 119.5(4) . . ?
C2 C3 C6 121.7(4) . . ?
C4 C3 C6 118.7(4) . . ?
C5 C4 C3 119.5(4) . . ?
C5 C4 H4A 120.3 . . ?
C3 C4 H4A 120.3 . . ?
N5 C5 C4 119.7(5) . . ?
N5 C5 H5A 120.1 . . ?
C4 C5 H5A 120.1 . . ?
N4 C6 N1 111.9(4) . . ?
N4 C6 C3 120.7(4) . . ?
N1 C6 C3 127.3(4) . . ?
N3 C7 C8 109.9(4) . . ?
N3 C7 H7A 109.7 . . ?
C8 C7 H7A 109.7 . . ?
N3 C7 H7B 109.7 . . ?
C8 C7 H7B 109.7 . . ?
H7A C7 H7B 108.2 . . ?
C7 C8 C9 110.6(4) . . ?
C7 C8 H8A 109.5 . . ?
C9 C8 H8A 109.5 . . ?
C7 C8 H8B 109.5 . . ?
C9 C8 H8B 109.5 . . ?
H8A C8 H8B 108.1 . . ?
N8 C9 C8 110.6(4) . . ?
N8 C9 H9A 109.5 . . ?
C8 C9 H9A 109.5 . . ?
N8 C9 H9B 109.5 . . ?
C8 C9 H9B 109.5 . . ?
H9A C9 H9B 108.1 . . ?
N9 C10 N6 112.6(5) . . ?
N9 C10 C11 125.1(5) . . ?
N6 C10 C11 122.3(5) . . ?
C12 C11 C15 119.2(5) . . ?
C12 C11 C10 118.6(5) . . ?
C15 C11 C10 122.2(5) . . ?
C13 C12 C11 120.1(6) . . ?
C13 C12 H12A 120.0 . . ?
C11 C12 H12A 120.0 . . ?
N10 C13 C12 119.3(5) . . ?
N10 C13 H13A 120.3 . . ?
C12 C13 H13A 120.3 . . ?
N10 C14 C15 119.6(6) . . ?
N10 C14 H14A 120.2 . . ?
C15 C14 H14A 120.2 . . ?
C14 C15 C11 119.6(5) . . ?
C14 C15 H15A 120.2 . . ?
C11 C15 H15A 120.2 . . ?
H2WA O2W H2WB 107.7 . . ?

loop_
_geom_bond_atom_site_label_1
_geom_bond_atom_site_label_2
_geom_bond_distance
_geom_bond_site_symmetry_2
_geom_bond_publ_flag
Ag1 N1 2.322(4) . ?
Ag1 O1W 2.428(8) . ?
Ag1 N6 2.563(5) 3_575 ?
Ag1' N1 2.106(5) . ?
Ag1' O1W' 2.403(16) . ?
Ag1' O40 2.413(4) 3_675 ?
Ag1' O1 2.565(4) . ?
O1W H1WA 0.8501 . ?
O1W H1WB 0.8501 . ?
O1W' H1WC 0.8499 . ?
O1W' H1WD 0.8501 . ?
P1 O37 1.529(3) . ?
P1 O32 1.532(3) . ?
P1 O36 1.536(3) . ?
P1 O30 1.537(3) . ?
Mo1 O35 1.668(3) . ?
Mo1 O25 1.839(3) . ?
Mo1 O8 1.848(3) . ?
Mo1 O40 2.001(3) . ?
Mo1 O28 2.004(3) . ?
Mo1 O36 2.438(2) . ?
Mo2 O34 1.686(3) . ?
Mo2 O27 1.817(3) . ?
Mo2 O17 1.862(3) . ?
Mo2 O22 1.977(3) . ?
Mo2 O8 2.006(3) . ?
Mo2 O36 2.419(3) . ?
Mo3 O11 1.681(3) . ?
Mo3 O20 1.829(3) . ?
Mo3 O40 1.874(3) . ?
Mo3 O39 1.971(3) . ?
Mo3 O17 1.994(3) . ?
Mo3 O36 2.446(2) . ?
Mo4 O10 1.673(3) . ?
Mo4 O28 1.815(3) . ?
Mo4 O24 1.884(3) . ?
Mo4 O15 1.961(3) . ?
Mo4 O26 2.026(3) . ?
Mo4 O37 2.437(2) . ?
Mo5 O21 1.676(3) . ?
Mo5 O18 1.858(3) . ?
Mo5 O22 1.859(3) . ?
Mo5 O14 1.976(3) . ?
Mo5 O16 1.980(3) . ?
Mo5 O30 2.432(3) . ?
Mo6 O1 1.680(3) . ?
Mo6 O2 1.854(3) . ?
Mo6 O15 1.862(3) . ?
Mo6 O25 1.960(3) . ?
Mo6 O18 1.980(3) . ?
Mo6 O30 2.442(2) . ?
Mo7 O12 1.685(3) . ?
Mo7 O33 1.832(3) . ?
Mo7 O16 1.851(3) . ?
Mo7 O3 1.957(3) . ?
Mo7 O27 2.011(3) . ?
Mo7 O32 2.443(2) . ?
Mo8 O9 1.674(3) . ?
Mo8 O5 1.858(3) . ?
Mo8 O38 1.866(3) . ?
Mo8 O24 1.956(3) . ?
Mo8 O20 1.993(3) . ?
Mo8 O37 2.437(3) . ?
Mo9 O7 1.682(3) . ?
Mo9 O31 1.820(3) . ?
Mo9 O29 1.842(3) . ?
Mo9 O19 2.000(3) . ?
Mo9 O33 2.016(3) . ?
Mo9 O32 2.436(3) . ?
Mo10 O13 1.681(3) . ?
Mo10 O26 1.816(3) . ?
Mo10 O23 1.851(3) . ?
Mo10 O5 1.963(3) . ?
Mo10 O31 2.031(3) . ?
Mo10 O37 2.443(2) . ?
Mo11 O4 1.667(3) . ?
Mo11 O39 1.850(3) . ?
Mo11 O3 1.880(3) . ?
Mo11 O38 1.950(3) . ?
Mo11 O29 2.001(3) . ?
Mo11 O32 2.420(2) . ?
Mo12 O6 1.686(3) . ?
Mo12 O19 1.829(3) . ?
Mo12 O14 1.860(3) . ?
Mo12 O23 1.976(3) . ?
Mo12 O2 1.994(3) . ?
Mo12 O30 2.404(2) . ?
N1 N2 1.334(6) . ?
N1 C6 1.367(6) . ?
N2 N3 1.312(6) . ?
N3 N4 1.323(5) . ?
N3 C7 1.464(6) . ?
N4 C6 1.329(6) . ?
N5 C1 1.336(7) . ?
N5 C5 1.339(6) . ?
N5 H5B 0.8600 . ?
N6 N7 1.325(7) . ?
N6 C10 1.345(6) . ?
N7 N8 1.321(6) . ?
N8 N9 1.328(5) . ?
N8 C9 1.445(6) . ?
N9 C10 1.319(6) . ?
N10 C13 1.348(8) . ?
N10 C14 1.349(7) . ?
N10 H10A 0.8600 . ?
C1 C2 1.385(7) . ?
C1 H1A 0.9300 . ?
C2 C3 1.391(6) . ?
C2 H2A 0.9300 . ?
C3 C4 1.406(6) . ?
C3 C6 1.451(6) . ?
C4 C5 1.348(6) . ?
C4 H4A 0.9300 . ?
C5 H5A 0.9300 . ?
C7 C8 1.509(7) . ?
C7 H7A 0.9700 . ?
C7 H7B 0.9700 . ?
C8 C9 1.522(7) . ?
C8 H8A 0.9700 . ?
C8 H8B 0.9700 . ?
C9 H9A 0.9700 . ?
C9 H9B 0.9700 . ?
C10 C11 1.473(7) . ?
C11 C12 1.384(7) . ?
C11 C15 1.390(7) . ?
C12 C13 1.351(8) . ?
C12 H12A 0.9300 . ?
C13 H13A 0.9300 . ?
C14 C15 1.353(8) . ?
C14 H14A 0.9300 . ?
C15 H15A 0.9300 . ?
O2W H2WA 0.8501 . ?
O2W H2WB 0.8498 . ?

loop_
_geom_torsion_atom_site_label_1
_geom_torsion_atom_site_label_2
_geom_torsion_atom_site_label_3
_geom_torsion_atom_site_label_4
_geom_torsion
_geom_torsion_site_symmetry_1
_geom_torsion_site_symmetry_2
_geom_torsion_site_symmetry_3
_geom_torsion_site_symmetry_4
_geom_torsion_publ_flag
O2 Mo6 O1 Ag1' -153.4(3) . . . . ?
O15 Mo6 O1 Ag1' 109.6(4) . . . . ?
O25 Mo6 O1 Ag1' 21.9(4) . . . . ?
O18 Mo6 O1 Ag1' -64.0(4) . . . . ?
O1 Mo6 O2 Mo12 169.14(17) . . . . ?
O15 Mo6 O2 Mo12 -85.60(18) . . . . ?
O25 Mo6 O2 Mo12 -0.2(4) . . . . ?
O18 Mo6 O2 Mo12 69.16(17) . . . . ?
O30 Mo6 O2 Mo12 -2.56(14) . . . . ?
O4 Mo11 O3 Mo7 167.14(18) . . . . ?
O39 Mo11 O3 Mo7 -88.06(18) . . . . ?
O38 Mo11 O3 Mo7 4.6(4) . . . . ?
O29 Mo11 O3 Mo7 68.92(18) . . . . ?
O32 Mo11 O3 Mo7 -3.03(15) . . . . ?
O9 Mo8 O5 Mo10 164.56(17) . . . . ?
O38 Mo8 O5 Mo10 -91.92(17) . . . . ?
O24 Mo8 O5 Mo10 63.29(17) . . . . ?
O20 Mo8 O5 Mo10 -8.1(4) . . . . ?
O37 Mo8 O5 Mo10 -7.97(14) . . . . ?
O35 Mo1 O8 Mo2 168.67(18) . . . . ?
O25 Mo1 O8 Mo2 -85.32(18) . . . . ?
O40 Mo1 O8 Mo2 69.87(17) . . . . ?
O28 Mo1 O8 Mo2 4.1(4) . . . . ?
O36 Mo1 O8 Mo2 -2.41(14) . . . . ?
O6 Mo12 O14 Mo5 168.66(17) . . . . ?
O19 Mo12 O14 Mo5 -85.62(18) . . . . ?
O23 Mo12 O14 Mo5 7.6(4) . . . . ?
O2 Mo12 O14 Mo5 70.82(17) . . . . ?
O30 Mo12 O14 Mo5 -1.45(14) . . . . ?
O1 Mo6 O15 Mo4 -124.6(3) . . . . ?
O2 Mo6 O15 Mo4 131.3(3) . . . . ?
O25 Mo6 O15 Mo4 -23.2(3) . . . . ?
O18 Mo6 O15 Mo4 40.5(5) . . . . ?
O30 Mo6 O15 Mo4 58.5(3) . . . . ?
O12 Mo7 O16 Mo5 -131.2(3) . . . . ?
O33 Mo7 O16 Mo5 123.8(3) . . . . ?
O3 Mo7 O16 Mo5 24.4(5) . . . . ?
O27 Mo7 O16 Mo5 -30.7(3) . . . . ?
O32 Mo7 O16 Mo5 50.2(3) . . . . ?
O34 Mo2 O17 Mo3 170.56(18) . . . . ?
O27 Mo2 O17 Mo3 -83.41(18) . . . . ?
O22 Mo2 O17 Mo3 14.0(4) . . . . ?
O8 Mo2 O17 Mo3 72.84(18) . . . . ?
O36 Mo2 O17 Mo3 0.43(15) . . . . ?
O21 Mo5 O18 Mo6 168.28(17) . . . . ?
O22 Mo5 O18 Mo6 -86.25(18) . . . . ?
O14 Mo5 O18 Mo6 69.44(18) . . . . ?
O16 Mo5 O18 Mo6 1.7(4) . . . . ?
O30 Mo5 O18 Mo6 -2.42(15) . . . . ?
O6 Mo12 O19 Mo9 -125.0(3) . . . . ?
O14 Mo12 O19 Mo9 129.5(3) . . . . ?
O23 Mo12 O19 Mo9 -27.2(3) . . . . ?
O2 Mo12 O19 Mo9 35.6(5) . . . . ?
O30 Mo12 O19 Mo9 55.8(3) . . . . ?
O11 Mo3 O20 Mo8 -131.9(3) . . . . ?
O40 Mo3 O20 Mo8 125.1(3) . . . . ?
O39 Mo3 O20 Mo8 -30.2(3) . . . . ?
O17 Mo3 O20 Mo8 32.5(5) . . . . ?
O36 Mo3 O20 Mo8 51.3(3) . . . . ?
O21 Mo5 O22 Mo2 -129.5(3) . . . . ?
O18 Mo5 O22 Mo2 126.3(3) . . . . ?
O14 Mo5 O22 Mo2 33.8(5) . . . . ?
O16 Mo5 O22 Mo2 -29.0(3) . . . . ?
O30 Mo5 O22 Mo2 53.0(3) . . . . ?
O13 Mo10 O23 Mo12 -129.1(3) . . . . ?
O26 Mo10 O23 Mo12 124.4(3) . . . . ?
O5 Mo10 O23 Mo12 21.4(5) . . . . ?
O31 Mo10 O23 Mo12 -31.7(3) . . . . ?
O37 Mo10 O23 Mo12 50.4(3) . . . . ?
O10 Mo4 O24 Mo8 168.10(17) . . . . ?
O28 Mo4 O24 Mo8 -85.60(18) . . . . ?
O15 Mo4 O24 Mo8 8.6(4) . . . . ?
O26 Mo4 O24 Mo8 71.02(17) . . . . ?
O37 Mo4 O24 Mo8 -1.41(15) . . . . ?
O35 Mo1 O25 Mo6 -129.5(4) . . . . ?
O8 Mo1 O25 Mo6 126.2(4) . . . . ?
O40 Mo1 O25 Mo6 28.4(6) . . . . ?
O28 Mo1 O25 Mo6 -28.6(4) . . . . ?
O36 Mo1 O25 Mo6 53.2(4) . . . . ?
O13 Mo10 O26 Mo4 170.49(17) . . . . ?
O23 Mo10 O26 Mo4 -83.83(18) . . . . ?
O5 Mo10 O26 Mo4 70.00(17) . . . . ?
O31 Mo10 O26 Mo4 5.5(4) . . . . ?
O37 Mo10 O26 Mo4 -1.09(15) . . . . ?
O34 Mo2 O27 Mo7 -129.8(3) . . . . ?
O17 Mo2 O27 Mo7 126.6(3) . . . . ?
O22 Mo2 O27 Mo7 -29.0(3) . . . . ?
O8 Mo2 O27 Mo7 32.0(6) . . . . ?
O36 Mo2 O27 Mo7 53.7(3) . . . . ?
O10 Mo4 O28 Mo1 -128.5(3) . . . . ?
O24 Mo4 O28 Mo1 126.8(3) . . . . ?
O15 Mo4 O28 Mo1 -26.5(3) . . . . ?
O26 Mo4 O28 Mo1 37.9(5) . . . . ?
O37 Mo4 O28 Mo1 54.4(3) . . . . ?
O7 Mo9 O29 Mo11 169.93(17) . . . . ?
O31 Mo9 O29 Mo11 -84.65(18) . . . . ?
O19 Mo9 O29 Mo11 10.2(4) . . . . ?
O33 Mo9 O29 Mo11 71.54(17) . . . . ?
O32 Mo9 O29 Mo11 -0.36(15) . . . . ?
O37 P1 O30 Mo12 -64.04(19) . . . . ?
O32 P1 O30 Mo12 56.1(2) . . . . ?
O36 P1 O30 Mo12 176.09(15) . . . . ?
O37 P1 O30 Mo5 175.65(15) . . . . ?
O32 P1 O30 Mo5 -64.3(2) . . . . ?
O36 P1 O30 Mo5 55.8(2) . . . . ?
O37 P1 O30 Mo6 55.8(2) . . . . ?
O32 P1 O30 Mo6 175.94(15) . . . . ?
O36 P1 O30 Mo6 -64.03(19) . . . . ?
O7 Mo9 O31 Mo10 -133.1(3) . . . . ?
O29 Mo9 O31 Mo10 120.7(3) . . . . ?
O19 Mo9 O31 Mo10 -32.9(3) . . . . ?
O33 Mo9 O31 Mo10 22.5(5) . . . . ?
O32 Mo9 O31 Mo10 47.8(3) . . . . ?
O37 P1 O32 Mo11 -65.3(2) . . . . ?
O36 P1 O32 Mo11 54.7(2) . . . . ?
O30 P1 O32 Mo11 174.72(15) . . . . ?
O37 P1 O32 Mo9 54.6(2) . . . . ?
O36 P1 O32 Mo9 174.54(15) . . . . ?
O30 P1 O32 Mo9 -65.4(2) . . . . ?
O37 P1 O32 Mo7 174.97(15) . . . . ?
O36 P1 O32 Mo7 -65.1(2) . . . . ?
O30 P1 O32 Mo7 55.0(2) . . . . ?
O12 Mo7 O33 Mo9 168.48(17) . . . . ?
O16 Mo7 O33 Mo9 -86.83(18) . . . . ?
O3 Mo7 O33 Mo9 68.09(17) . . . . ?
O27 Mo7 O33 Mo9 1.4(4) . . . . ?
O32 Mo7 O33 Mo9 -3.55(14) . . . . ?
O37 P1 O36 Mo2 175.54(14) . . . . ?
O32 P1 O36 Mo2 55.4(2) . . . . ?
O30 P1 O36 Mo2 -64.47(19) . . . . ?
O37 P1 O36 Mo1 -64.7(2) . . . . ?
O32 P1 O36 Mo1 175.19(15) . . . . ?
O30 P1 O36 Mo1 55.3(2) . . . . ?
O37 P1 O36 Mo3 55.3(2) . . . . ?
O32 P1 O36 Mo3 -64.8(2) . . . . ?
O30 P1 O36 Mo3 175.32(14) . . . . ?
O32 P1 O37 Mo4 175.33(14) . . . . ?
O36 P1 O37 Mo4 55.2(2) . . . . ?
O30 P1 O37 Mo4 -64.81(19) . . . . ?
O32 P1 O37 Mo8 55.4(2) . . . . ?
O36 P1 O37 Mo8 -64.67(19) . . . . ?
O30 P1 O37 Mo8 175.30(14) . . . . ?
O32 P1 O37 Mo10 -64.6(2) . . . . ?
O36 P1 O37 Mo10 175.28(15) . . . . ?
O30 P1 O37 Mo10 55.3(2) . . . . ?
O9 Mo8 O38 Mo11 -132.8(3) . . . . ?
O5 Mo8 O38 Mo11 124.0(3) . . . . ?
O24 Mo8 O38 Mo11 27.8(5) . . . . ?
O20 Mo8 O38 Mo11 -31.4(3) . . . . ?
O37 Mo8 O38 Mo11 51.0(3) . . . . ?
O4 Mo11 O39 Mo3 -130.7(3) . . . . ?
O3 Mo11 O39 Mo3 127.8(3) . . . . ?
O38 Mo11 O39 Mo3 -27.8(3) . . . . ?
O29 Mo11 O39 Mo3 35.4(5) . . . . ?
O32 Mo11 O39 Mo3 54.5(3) . . . . ?
O11 Mo3 O40 Mo1 167.50(18) . . . . ?
O20 Mo3 O40 Mo1 -87.13(18) . . . . ?
O39 Mo3 O40 Mo1 6.1(4) . . . . ?
O17 Mo3 O40 Mo1 68.21(17) . . . . ?
O36 Mo3 O40 Mo1 -3.07(14) . . . . ?
O11 Mo3 O40 Ag1' -49.5(2) . . . 3_675 ?
O20 Mo3 O40 Ag1' 55.85(18) . . . 3_675 ?
O39 Mo3 O40 Ag1' 149.1(3) . . . 3_675 ?
O17 Mo3 O40 Ag1' -148.81(18) . . . 3_675 ?
O36 Mo3 O40 Ag1' 139.91(18) . . . 3_675 ?
C6 N1 N2 N3 0.5(5) . . . . ?
Ag1' N1 N2 N3 -168.1(3) . . . . ?
Ag1 N1 N2 N3 167.4(3) . . . . ?
N1 N2 N3 N4 -0.1(5) . . . . ?
N1 N2 N3 C7 -175.4(4) . . . . ?
N2 N3 N4 C6 -0.3(5) . . . . ?
C7 N3 N4 C6 175.1(4) . . . . ?
C10 N6 N7 N8 0.4(6) . . . . ?
Ag1 N6 N7 N8 -128.5(3) 3_575 . . . ?
N6 N7 N8 N9 0.0(6) . . . . ?
N6 N7 N8 C9 173.0(4) . . . . ?
N7 N8 N9 C10 -0.4(5) . . . . ?
C9 N8 N9 C10 -173.2(4) . . . . ?
C5 N5 C1 C2 -0.6(8) . . . . ?
N5 C1 C2 C3 -0.5(7) . . . . ?
C1 C2 C3 C4 1.5(7) . . . . ?
C1 C2 C3 C6 -174.5(4) . . . . ?
C2 C3 C4 C5 -1.3(6) . . . . ?
C6 C3 C4 C5 174.7(4) . . . . ?
C1 N5 C5 C4 0.8(7) . . . . ?
C3 C4 C5 N5 0.2(7) . . . . ?
N3 N4 C6 N1 0.6(5) . . . . ?
N3 N4 C6 C3 -175.7(4) . . . . ?
N2 N1 C6 N4 -0.7(5) . . . . ?
Ag1' N1 C6 N4 159.0(5) . . . . ?
Ag1 N1 C6 N4 -161.5(4) . . . . ?
N2 N1 C6 C3 175.3(4) . . . . ?
Ag1' N1 C6 C3 -25.0(9) . . . . ?
Ag1 N1 C6 C3 14.5(8) . . . . ?
C2 C3 C6 N4 171.2(4) . . . . ?
C4 C3 C6 N4 -4.8(6) . . . . ?
C2 C3 C6 N1 -4.5(7) . . . . ?
C4 C3 C6 N1 179.6(4) . . . . ?
N2 N3 C7 C8 106.0(5) . . . . ?
N4 N3 C7 C8 -69.0(6) . . . . ?
N3 C7 C8 C9 167.8(4) . . . . ?
N7 N8 C9 C8 -103.6(5) . . . . ?
N9 N8 C9 C8 68.7(6) . . . . ?
C7 C8 C9 N8 164.4(4) . . . . ?
N8 N9 C10 N6 0.7(5) . . . . ?
N8 N9 C10 C11 178.7(4) . . . . ?
N7 N6 C10 N9 -0.7(6) . . . . ?
Ag1 N6 C10 N9 119.5(4) 3_575 . . . ?
N7 N6 C10 C11 -178.8(4) . . . . ?
Ag1 N6 C10 C11 -58.6(6) 3_575 . . . ?
N9 C10 C11 C12 173.8(4) . . . . ?
N6 C10 C11 C12 -8.4(7) . . . . ?
N9 C10 C11 C15 -8.9(7) . . . . ?
N6 C10 C11 C15 168.9(5) . . . . ?
C15 C11 C12 C13 1.0(7) . . . . ?
C10 C11 C12 C13 178.4(4) . . . . ?
C14 N10 C13 C12 -2.1(8) . . . . ?
C11 C12 C13 N10 1.0(7) . . . . ?
C13 N10 C14 C15 1.3(8) . . . . ?
N10 C14 C15 C11 0.7(8) . . . . ?
C12 C11 C15 C14 -1.8(7) . . . . ?
C10 C11 C15 C14 -179.1(5) . . . . ?
